data_2212642
loop_
_publ_author_name
'Chen, Feng-Xiang'
'Kong, Yi'
'Han, Hui-Jing'
'Zhang, Yi-Qun'
'Xie, Mei-Ran'

_publ_section_title
;
 2,3-Dimethyl-1-[2-(4-pyridyloxy)ethyl]imidazol-1-ium
 hexafluorophosphate
;
_journal_coeditor_code LW2001
_journal_issue 3
_journal_name_full 'Acta Crystallographica Section E'
_journal_page_first o1136
_journal_page_last o1137
_journal_paper_doi 10.1107/S1600536807004862
_journal_volume 63
_journal_year 2007
_chemical_formula_iupac 'C12 H16 N3 O +, F6 P -'
_chemical_formula_moiety 'C12 H16 N3 O +, F6 P -'
_chemical_formula_sum 'C12 H16 F6 N3 O P'
_chemical_formula_weight 363.25
_chemical_name_systematic
;
2,3-Dimethyl-1-[2-(4-pyridyloxy)ethyl]imidazol-1-ium hexafluorophosphate
;
_space_group_IT_number 14
_symmetry_cell_setting monoclinic
_symmetry_space_group_name_Hall '-P 2ybc'
_symmetry_space_group_name_H-M 'P 1 21/c 1'
_atom_sites_solution_hydrogens geom
_atom_sites_solution_primary direct
_atom_sites_solution_secondary difmap
_audit_creation_method SHELXL-97
_cell_angle_alpha 90.00
_cell_angle_beta 106.691(5)
_cell_angle_gamma 90.00
_cell_formula_units_Z 4
_cell_length_a 12.469(5)
_cell_length_b 16.470(7)
_cell_length_c 7.943(3)
_cell_measurement_reflns_used 831
_cell_measurement_temperature 293(2)
_cell_measurement_theta_max 25.364
_cell_measurement_theta_min 2.949
_cell_volume 1562.5(11)
_computing_cell_refinement SMART
_computing_data_collection 'SMART (Bruker, 1997)'
_computing_data_reduction 'SHELXTL (Bruker, 1997)'
_computing_molecular_graphics 'SHELXTL (Sheldrick, 1998)'
_computing_publication_material SHELXL97
_computing_structure_refinement 'SHELXL97 (Sheldrick, 1997'
_computing_structure_solution 'SHELXS97 (Sheldrick, 1997)'
_diffrn_ambient_temperature 293(2)
_diffrn_measured_fraction_theta_full 0.991
_diffrn_measured_fraction_theta_max 0.960
_diffrn_measurement_device_type 'Bruker SMART CCD area-detector'
_diffrn_measurement_method '\f and \w'
_diffrn_radiation_monochromator graphite
_diffrn_radiation_source 'fine-focus sealed tube'
_diffrn_radiation_type MoK\a
_diffrn_radiation_wavelength 0.71073
_diffrn_reflns_av_R_equivalents 0.0770
_diffrn_reflns_av_sigmaI/netI 0.0617
_diffrn_reflns_limit_h_max 10
_diffrn_reflns_limit_h_min -15
_diffrn_reflns_limit_k_max 20
_diffrn_reflns_limit_k_min -18
_diffrn_reflns_limit_l_max 10
_diffrn_reflns_limit_l_min -8
_diffrn_reflns_number 7576
_diffrn_reflns_theta_full 25.00
_diffrn_reflns_theta_max 27.12
_diffrn_reflns_theta_min 1.71
_diffrn_standards_decay_% 2.5
_exptl_absorpt_coefficient_mu 0.245
_exptl_absorpt_correction_T_max 0.9300
_exptl_absorpt_correction_T_min 0.9191
_exptl_absorpt_correction_type multi-scan
_exptl_absorpt_process_details '(SADABS; Sheldrick,2001)'
_exptl_crystal_colour colourless
_exptl_crystal_density_diffrn 1.544
_exptl_crystal_density_method 'not measured'
_exptl_crystal_description block
_exptl_crystal_F_000 744
_exptl_crystal_size_max 0.35
_exptl_crystal_size_mid 0.30
_exptl_crystal_size_min 0.30
_refine_diff_density_max 0.434
_refine_diff_density_min -0.533
_refine_ls_extinction_method none
_refine_ls_goodness_of_fit_ref 1.039
_refine_ls_hydrogen_treatment constr
_refine_ls_matrix_type full
_refine_ls_number_parameters 265
_refine_ls_number_reflns 3321
_refine_ls_number_restraints 0
_refine_ls_restrained_S_all 1.039
_refine_ls_R_factor_all 0.0957
_refine_ls_R_factor_gt 0.0747
_refine_ls_shift/su_max 0.000
_refine_ls_shift/su_mean 0.000
_refine_ls_structure_factor_coef Fsqd
_refine_ls_weighting_details 'calc w=1/[\s^2^(Fo^2^)+(0.1042P)^2^+0.4283P] where P=(Fo^2^+2Fc^2^)/3'
_refine_ls_weighting_scheme calc
_refine_ls_wR_factor_gt 0.1817
_refine_ls_wR_factor_ref 0.1984
_reflns_number_gt 2292
_reflns_number_total 3321
_reflns_threshold_expression I>2\s(I)
_cod_data_source_file lw2001.cif
_cod_data_source_block I
_cod_original_sg_symbol_H-M 'P 21/c'
_cod_database_code 2212642
_cod_database_fobs_code 2212642

loop_
_symmetry_equiv_pos_as_xyz
'x, y, z'
'-x, y+1/2, -z+1/2'
'-x, -y, -z'
'x, -y-1/2, z-1/2'

loop_
_atom_site_type_symbol
_atom_site_label
_atom_site_fract_x
_atom_site_fract_y
_atom_site_fract_z
_atom_site_U_iso_or_equiv
_atom_site_adp_type
_atom_site_calc_flag
_atom_site_refinement_flags
_atom_site_occupancy
N N1 0.76985(17) 0.08430(11) 0.4759(3) 0.0457(5) Uani d . 1
C C2 0.8568(2) 0.12938(14) 0.5656(3) 0.0489(6) Uani d . 1
C C21 0.8631(3) 0.1783(2) 0.7241(4) 0.0745(9) Uani d . 1
H H21A 0.8009 0.1652 0.7676 0.112 Uiso calc PR 0.50
H H21B 0.8608 0.2350 0.6949 0.112 Uiso calc PR 0.50
H H21C 0.9318 0.1665 0.8129 0.112 Uiso calc PR 0.50
H H21D 0.9281 0.2125 0.7493 0.112 Uiso calc PR 0.50
H H21E 0.8682 0.1428 0.8220 0.112 Uiso calc PR 0.50
H H21F 0.7972 0.2113 0.7040 0.112 Uiso calc PR 0.50
N N3 0.93678(18) 0.12169(13) 0.4869(3) 0.0528(5) Uani d . 1
C C31 1.0480(2) 0.1599(2) 0.5438(5) 0.0737(9) Uani d . 1
H H31A 1.0899 0.1453 0.4640 0.110 Uiso calc PR 0.50
H H31B 1.0871 0.1416 0.6599 0.110 Uiso calc PR 0.50
H H31C 1.0397 0.2179 0.5444 0.110 Uiso calc PR 0.50
H H31D 1.0545 0.1912 0.6482 0.110 Uiso calc PR 0.50
H H31E 1.0574 0.1949 0.4523 0.110 Uiso calc PR 0.50
H H31F 1.1047 0.1187 0.5678 0.110 Uiso calc PR 0.50
C C4 0.9011(2) 0.07045(16) 0.3455(4) 0.0557(6) Uani d . 1
H H4 0.9416 0.0548 0.2691 0.067 Uiso calc R 1
C C5 0.7970(2) 0.04735(15) 0.3386(3) 0.0515(6) Uani d . 1
H H5 0.7514 0.0127 0.2560 0.062 Uiso calc R 1
C C6 0.6632(2) 0.07494(16) 0.5143(4) 0.0546(6) Uani d . 1
H H6A 0.6737 0.0849 0.6384 0.066 Uiso calc R 1
H H6B 0.6371 0.0195 0.4892 0.066 Uiso calc R 1
C C7 0.5759(2) 0.13227(15) 0.4081(4) 0.0531(6) Uani d . 1
H H7A 0.5633 0.1227 0.2834 0.064 Uiso calc R 1
H H7B 0.5056 0.1249 0.4357 0.064 Uiso calc R 1
O O1 0.61819(16) 0.21263(10) 0.4538(3) 0.0599(5) Uani d . 1
C C11 0.5522(2) 0.27651(14) 0.3848(3) 0.0480(6) Uani d . 1
C C12 0.5965(2) 0.35248(16) 0.4319(4) 0.0558(6) Uani d . 1
H H12 0.6686 0.3582 0.5069 0.067 Uiso calc R 1
C C13 0.5336(3) 0.41910(17) 0.3676(4) 0.0660(8) Uani d . 1
H H13 0.5654 0.4699 0.4001 0.079 Uiso calc R 1
N N14 0.4294(3) 0.41629(16) 0.2609(4) 0.0791(8) Uani d . 1
C C15 0.3891(3) 0.3422(2) 0.2161(5) 0.0810(10) Uani d . 1
H H15 0.3170 0.3384 0.1400 0.097 Uiso calc R 1
C C16 0.4445(2) 0.27070(18) 0.2724(4) 0.0617(7) Uani d . 1
H H16 0.4113 0.2206 0.2365 0.074 Uiso calc R 1
P P1 0.18281(7) 0.09274(5) 0.11619(10) 0.0656(3) Uani d . 1
F F1 0.1512(13) 0.0176(10) 0.194(3) 0.254(11) Uani d P 0.425(7)
F F1' 0.1477(8) 0.0447(5) 0.2602(12) 0.143(4) Uani d P 0.575(7)
F F2 0.2062(8) 0.1749(6) 0.0213(16) 0.116(3) Uani d P 0.425(7)
F F2' 0.2227(9) 0.1275(8) -0.0286(13) 0.191(5) Uani d P 0.575(7)
F F3 0.2790(15) 0.0508(15) 0.0913(18) 0.278(11) Uani d P 0.425(7)
F F3' 0.1952(8) 0.0067(5) 0.0430(13) 0.177(5) Uani d P 0.575(7)
F F4 0.0713(9) 0.1428(5) 0.1212(14) 0.119(4) Uani d P 0.425(7)
F F4' 0.0615(5) 0.1023(7) 0.0364(17) 0.201(6) Uani d P 0.575(7)
F F5 0.2447(9) 0.1174(8) 0.2958(8) 0.161(5) Uani d P 0.425(7)
F F5' 0.1910(6) 0.1775(3) 0.2026(16) 0.159(4) Uani d P 0.575(7)
F F6 0.1058(10) 0.0675(5) -0.0780(8) 0.127(4) Uani d P 0.425(7)
F F6' 0.3127(4) 0.0829(3) 0.2212(11) 0.108(2) Uani d P 0.575(7)

loop_
_atom_site_aniso_label
_atom_site_aniso_U_11
_atom_site_aniso_U_22
_atom_site_aniso_U_33
_atom_site_aniso_U_12
_atom_site_aniso_U_13
_atom_site_aniso_U_23
N1 0.0454(12) 0.0417(10) 0.0459(11) 0.0032(8) 0.0064(9) 0.0025(8)
C2 0.0490(14) 0.0431(12) 0.0449(13) 0.0045(10) -0.0022(11) 0.0023(9)
C21 0.077(2) 0.0752(19) 0.0572(17) 0.0045(16) -0.0038(15) -0.0169(14)
N3 0.0447(12) 0.0492(11) 0.0562(12) -0.0009(9) 0.0009(10) 0.0028(9)
C31 0.0483(16) 0.080(2) 0.081(2) -0.0131(14) -0.0014(14) 0.0001(16)
C4 0.0532(16) 0.0580(14) 0.0553(15) 0.0035(11) 0.0146(12) -0.0042(12)
C5 0.0505(15) 0.0479(13) 0.0516(14) 0.0012(10) 0.0076(11) -0.0080(10)
C6 0.0556(16) 0.0518(14) 0.0578(15) 0.0019(11) 0.0185(13) 0.0038(11)
C7 0.0459(14) 0.0515(14) 0.0600(15) -0.0017(10) 0.0124(12) -0.0011(11)
O1 0.0453(10) 0.0497(10) 0.0725(12) 0.0034(7) -0.0025(9) -0.0020(8)
C11 0.0397(13) 0.0526(13) 0.0519(13) 0.0052(10) 0.0133(10) 0.0038(10)
C12 0.0515(15) 0.0576(15) 0.0570(15) 0.0008(11) 0.0136(12) -0.0050(12)
C13 0.070(2) 0.0542(15) 0.082(2) 0.0054(13) 0.0337(17) 0.0034(14)
N14 0.0675(18) 0.0647(16) 0.106(2) 0.0146(13) 0.0260(16) 0.0206(15)
C15 0.0461(17) 0.087(2) 0.099(3) 0.0125(15) 0.0030(16) 0.0201(19)
C16 0.0419(14) 0.0621(16) 0.0750(19) -0.0003(12) 0.0068(13) 0.0053(13)
P1 0.0572(5) 0.0764(6) 0.0568(5) 0.0022(4) 0.0063(4) 0.0098(3)
F1 0.160(12) 0.136(10) 0.37(2) -0.043(8) -0.078(12) 0.177(13)
F1' 0.167(7) 0.145(7) 0.166(6) 0.082(6) 0.126(6) 0.099(5)
F2 0.095(5) 0.105(5) 0.148(9) -0.021(4) 0.035(5) 0.045(5)
F2' 0.232(10) 0.240(11) 0.121(6) -0.029(9) 0.085(6) 0.071(8)
F3 0.215(14) 0.49(3) 0.147(10) 0.279(17) 0.080(10) 0.091(14)
F3' 0.184(8) 0.182(7) 0.185(8) -0.071(6) 0.085(7) -0.130(7)
F4 0.141(10) 0.105(5) 0.132(6) 0.055(6) 0.074(7) 0.039(4)
F4' 0.040(3) 0.229(12) 0.281(14) -0.019(5) -0.042(5) 0.130(10)
F5 0.126(8) 0.276(13) 0.055(3) -0.073(9) -0.014(4) -0.028(5)
F5' 0.124(5) 0.064(3) 0.289(11) 0.027(3) 0.057(6) -0.014(4)
F6 0.182(9) 0.107(5) 0.061(3) 0.030(5) -0.018(4) -0.022(3)
F6' 0.056(2) 0.085(3) 0.154(5) -0.0072(19) -0.013(3) 0.014(3)

loop_
_atom_type_symbol
_atom_type_description
_atom_type_scat_dispersion_real
_atom_type_scat_dispersion_imag
_atom_type_scat_source
C C 0.0033 0.0016 'International Tables Vol C Tables 4.2.6.8 and 6.1.1.4'
H H 0.0000 0.0000 'International Tables Vol C Tables 4.2.6.8 and 6.1.1.4'
F F 0.0171 0.0103 'International Tables Vol C Tables 4.2.6.8 and 6.1.1.4'
N N 0.0061 0.0033 'International Tables Vol C Tables 4.2.6.8 and 6.1.1.4'
O O 0.0106 0.0060 'International Tables Vol C Tables 4.2.6.8 and 6.1.1.4'
P P 0.1023 0.0942 'International Tables Vol C Tables 4.2.6.8 and 6.1.1.4'

loop_
_geom_angle_atom_site_label_1
_geom_angle_atom_site_label_2
_geom_angle_atom_site_label_3
_geom_angle
C2 N1 C5 108.8(2)
C2 N1 C6 126.6(2)
C5 N1 C6 124.6(2)
N3 C2 N1 107.4(2)
N3 C2 C21 126.2(3)
N1 C2 C21 126.4(3)
C2 C21 H21A 109.5
C2 C21 H21B 109.5
H21A C21 H21B 109.5
C2 C21 H21C 109.5
H21A C21 H21C 109.5
H21B C21 H21C 109.5
C2 C21 H21D 109.5
H21A C21 H21D 141.1
H21B C21 H21D 56.3
H21C C21 H21D 56.3
C2 C21 H21E 109.5
H21A C21 H21E 56.3
H21B C21 H21E 141.1
H21C C21 H21E 56.3
H21D C21 H21E 109.5
C2 C21 H21F 109.5
H21A C21 H21F 56.3
H21B C21 H21F 56.3
H21C C21 H21F 141.1
H21D C21 H21F 109.5
H21E C21 H21F 109.5
C2 N3 C4 109.5(2)
C2 N3 C31 125.8(2)
C4 N3 C31 124.7(2)
N3 C31 H31A 109.5
N3 C31 H31B 109.5
H31A C31 H31B 109.5
N3 C31 H31C 109.5
H31A C31 H31C 109.5
H31B C31 H31C 109.5
N3 C31 H31D 109.5
H31A C31 H31D 141.1
H31B C31 H31D 56.3
H31C C31 H31D 56.3
N3 C31 H31E 109.5
H31A C31 H31E 56.3
H31B C31 H31E 141.1
H31C C31 H31E 56.3
H31D C31 H31E 109.5
N3 C31 H31F 109.5
H31A C31 H31F 56.3
H31B C31 H31F 56.3
H31C C31 H31F 141.1
H31D C31 H31F 109.5
H31E C31 H31F 109.5
C5 C4 N3 106.9(2)
C5 C4 H4 126.6
N3 C4 H4 126.6
C4 C5 N1 107.4(2)
C4 C5 H5 126.3
N1 C5 H5 126.3
N1 C6 C7 111.9(2)
N1 C6 H6A 109.2
C7 C6 H6A 109.2
N1 C6 H6B 109.2
C7 C6 H6B 109.2
H6A C6 H6B 107.9
O1 C7 C6 106.5(2)
O1 C7 H7A 110.4
C6 C7 H7A 110.4
O1 C7 H7B 110.4
C6 C7 H7B 110.4
H7A C7 H7B 108.6
C11 O1 C7 118.6(2)
O1 C11 C12 116.6(2)
O1 C11 C16 124.9(2)
C12 C11 C16 118.5(2)
C13 C12 C11 119.3(3)
C13 C12 H12 120.4
C11 C12 H12 120.4
N14 C13 C12 124.2(3)
N14 C13 H13 117.9
C12 C13 H13 117.9
C15 N14 C13 115.3(3)
N14 C15 C16 125.7(3)
N14 C15 H15 117.1
C16 C15 H15 117.1
C15 C16 C11 117.0(3)
C15 C16 H16 121.5
C11 C16 H16 121.5
F3 P1 F5 92.3(8)
F3 P1 F1 89.3(11)
F5 P1 F1 87.3(9)
F4' P1 F2' 98.9(6)
F4' P1 F5' 91.3(6)
F2' P1 F5' 90.1(5)
F4' P1 F1' 84.2(5)
F2' P1 F1' 171.8(6)
F5' P1 F1' 97.4(5)
F2' P1 F3' 88.3(6)
F5' P1 F3' 170.8(4)
F1' P1 F3' 83.7(4)
F4' P1 F6' 174.5(6)
F2' P1 F6' 86.0(5)
F5' P1 F6' 86.1(3)
F1' P1 F6' 91.2(4)
F3' P1 F6' 84.8(4)
F3 P1 F2 94.0(10)
F5 P1 F2 96.1(6)
F1 P1 F2 175.1(6)
F3 P1 F6 92.0(9)
F5 P1 F6 175.6(6)
F1 P1 F6 91.6(9)
F2 P1 F6 84.7(5)
F3 P1 F4 173.6(5)
F5 P1 F4 92.9(7)
F1 P1 F4 94.6(10)
F2 P1 F4 81.8(5)
F6 P1 F4 82.9(5)

loop_
_geom_bond_atom_site_label_1
_geom_bond_atom_site_label_2
_geom_bond_distance
_geom_bond_publ_flag
N1 C2 1.338(3) yes
N1 C5 1.374(3) yes
N1 C6 1.456(3) ?
C2 N3 1.327(4) yes
C2 C21 1.478(4) ?
C21 H21A 0.9600 ?
C21 H21B 0.9600 ?
C21 H21C 0.9600 ?
C21 H21D 0.9600 ?
C21 H21E 0.9600 ?
C21 H21F 0.9600 ?
N3 C4 1.373(3) yes
N3 C31 1.472(3) ?
C31 H31A 0.9600 ?
C31 H31B 0.9600 ?
C31 H31C 0.9600 ?
C31 H31D 0.9600 ?
C31 H31E 0.9600 ?
C31 H31F 0.9600 ?
C4 C5 1.339(4) yes
C4 H4 0.9300 ?
C5 H5 0.9300 ?
C6 C7 1.504(4) ?
C6 H6A 0.9700 ?
C6 H6B 0.9700 ?
C7 O1 1.432(3) ?
C7 H7A 0.9700 ?
C7 H7B 0.9700 ?
O1 C11 1.351(3) ?
C11 C12 1.376(4) ?
C11 C16 1.385(4) ?
C12 C13 1.360(4) ?
C12 H12 0.9300 ?
C13 N14 1.333(4) ?
C13 H13 0.9300 ?
N14 C15 1.329(4) ?
C15 C16 1.374(4) ?
C15 H15 0.9300 ?
C16 H16 0.9300 ?
P1 F3 1.446(7) ?
P1 F4' 1.471(5) ?
P1 F5 1.471(5) ?
P1 F1 1.487(11) ?
P1 F2' 1.492(7) ?
P1 F5' 1.546(6) ?
P1 F1' 1.554(5) ?
P1 F3' 1.556(7) ?
P1 F6' 1.602(4) ?
P1 F2 1.615(8) ?
P1 F6 1.619(6) ?
P1 F4 1.627(8) ?

loop_
_geom_torsion_atom_site_label_1
_geom_torsion_atom_site_label_2
_geom_torsion_atom_site_label_3
_geom_torsion_atom_site_label_4
_geom_torsion
C5 N1 C2 N3 0.3(3)
C6 N1 C2 N3 -179.6(2)
C5 N1 C2 C21 -179.2(2)
C6 N1 C2 C21 0.9(4)
N1 C2 N3 C4 -0.5(3)
C21 C2 N3 C4 179.1(2)
N1 C2 N3 C31 -178.9(2)
C21 C2 N3 C31 0.7(4)
C2 N3 C4 C5 0.5(3)
C31 N3 C4 C5 178.9(2)
N3 C4 C5 N1 -0.2(3)
C2 N1 C5 C4 -0.1(3)
C6 N1 C5 C4 179.8(2)
C2 N1 C6 C7 95.6(3)
C5 N1 C6 C7 -84.3(3)
N1 C6 C7 O1 -60.1(3)
C6 C7 O1 C11 -175.7(2)
C7 O1 C11 C12 -179.8(2)
C7 O1 C11 C16 0.5(4)
O1 C11 C12 C13 -179.6(2)
C16 C11 C12 C13 0.2(4)
C11 C12 C13 N14 0.6(5)
C12 C13 N14 C15 -1.2(5)
C13 N14 C15 C16 1.1(6)
N14 C15 C16 C11 -0.4(6)
O1 C11 C16 C15 179.4(3)
C12 C11 C16 C15 -0.3(4)
